data_7038778
loop_
_publ_author_name
'Mondrag\'on, Alexander'
'Mart\'inez-Alanis, Paulina R'
'Aull\'on, Gabriel'
'Hern\'andez-Ortega, Sim\'on'
'Robles-Mar\'in, Elvis'
'Flores-Alamo, Marcos'
'Ugalde-Sald\'ivar, V\'ictor M'
'Castillo, Ivan'

_publ_section_title
;
 Redox flexibility of iron complexes supported by sulfur-based
 tris(o-methylenethiophenolato)amine relative to its tripodal oxygen-based
 congener.
;
_journal_issue 24
_journal_name_full 'Dalton transactions (Cambridge, England : 2003)'
_journal_page_first 9996
_journal_page_last 10006
_journal_paper_doi 10.1039/c6dt00814c
_journal_volume 45
_journal_year 2016
_chemical_formula_moiety 'C48 H32 F18 Fe N O4'
_chemical_formula_sum 'C48 H32 F18 Fe N O4'
_chemical_formula_weight 1084.59
_chemical_name_systematic
;
 ?
;
_space_group_IT_number 2
_symmetry_cell_setting triclinic
_symmetry_Int_Tables_number 2
_symmetry_space_group_name_Hall '-P 1'
_symmetry_space_group_name_H-M 'P -1'
_atom_sites_solution_hydrogens mixed
_audit_update_record
;
2016-02-29 deposited with the CCDC.
2016-03-14 downloaded from the CCDC.
;
_cell_angle_alpha 65.449(8)
_cell_angle_beta 66.267(8)
_cell_angle_gamma 61.594(7)
_cell_formula_units_Z 2
_cell_length_a 14.3142(11)
_cell_length_b 14.3683(9)
_cell_length_c 16.5139(16)
_cell_measurement_reflns_used 4693
_cell_measurement_temperature 130(2)
_cell_measurement_theta_max 29.5587
_cell_measurement_theta_min 3.4279
_cell_volume 2626.9(4)
_computing_cell_refinement
;
        CrysAlisPro, Agilent Technologies,
        Version 1.171.36.32 (release 02-08-2013 CrysAlis171 .NET)
        (compiled Aug  2 2013,16:46:58)
;
_computing_data_collection
;
        CrysAlisPro, Agilent Technologies,
        Version 1.171.36.32 (release 02-08-2013 CrysAlis171 .NET)
        (compiled Aug  2 2013,16:46:58)
;
_computing_data_reduction
;
        CrysAlisPro, Agilent Technologies,
        Version 1.171.36.32 (release 02-08-2013 CrysAlis171 .NET)
        (compiled Aug  2 2013,16:46:58)
;
_computing_molecular_graphics
;
          'Ortep-3 for Windows (Farrugia, 1997)'
      L. J. Farrugia, J. Appl. Crystallogr., 1997, 30, 565.
;
_computing_publication_material
;    
        'WinGX publication routines (Farrugia, 1999)'                 
    L. J. Farrugia, J. Appl. Crystallogr., 1999, 32, 837-838.
;
_computing_structure_refinement 'SHELXL-2014 (Sheldrick, 2008)'
_computing_structure_solution
;
      'SHELXS-2014 (Sheldrick, 2008)'
      G. M. Sheldrick, Acta Crystallogr., Sect. A: 
      Found. Crystallogr., 2008, 64, 112-122.
;
_diffrn_ambient_temperature 130(2)
_diffrn_detector_area_resol_mean 10.4685
_diffrn_measured_fraction_theta_full 0.997
_diffrn_measured_fraction_theta_max 0.832
_diffrn_measurement_device_type 'Xcalibur, Atlas, Gemini'
_diffrn_measurement_method '\w scans'
_diffrn_orient_matrix_UB_11 -0.0220084
_diffrn_orient_matrix_UB_12 0.0153706
_diffrn_orient_matrix_UB_13 -0.0372561
_diffrn_orient_matrix_UB_21 0.0476483
_diffrn_orient_matrix_UB_22 -0.0403481
_diffrn_orient_matrix_UB_23 -0.0190926
_diffrn_orient_matrix_UB_31 -0.0253565
_diffrn_orient_matrix_UB_32 -0.0393821
_diffrn_orient_matrix_UB_33 0.0251948
_diffrn_radiation_monochromator graphite
_diffrn_radiation_type MoK\a
_diffrn_radiation_wavelength 0.71073
_diffrn_reflns_av_R_equivalents 0.0366
_diffrn_reflns_av_unetI/netI 0.3557
_diffrn_reflns_Laue_measured_fraction_full 0.997
_diffrn_reflns_Laue_measured_fraction_max 0.832
_diffrn_reflns_limit_h_max 19
_diffrn_reflns_limit_h_min -14
_diffrn_reflns_limit_k_max 19
_diffrn_reflns_limit_k_min -19
_diffrn_reflns_limit_l_max 22
_diffrn_reflns_limit_l_min -22
_diffrn_reflns_number 22532
_diffrn_reflns_point_group_measured_fraction_full 0.997
_diffrn_reflns_point_group_measured_fraction_max 0.832
_diffrn_reflns_theta_full 25.242
_diffrn_reflns_theta_max 29.557
_diffrn_reflns_theta_min 3.46
_exptl_absorpt_coefficient_mu 0.391
_exptl_absorpt_correction_T_max 0.965
_exptl_absorpt_correction_T_min 0.922
_exptl_absorpt_correction_type analytical
_exptl_absorpt_process_details
;
        CrysAlisPro, Agilent Technologies,
        Version 1.171.35.19 (release 27-10-2011 CrysAlis171 .NET)
        (compiled Oct 27 2011,15:02:11)
Analytical numeric absorption correction using a multifaceted crystal
                        model based on expressions derived by R.C. Clark & J.S.
        (Clark, R. C. & Reid, J. S. (1995). Acta Cryst. A51, 887-897)
;
_exptl_crystal_colour black
_exptl_crystal_density_diffrn 1.371
_exptl_crystal_description block
_exptl_crystal_F_000 1094
_exptl_crystal_size_max 0.27
_exptl_crystal_size_mid 0.19
_exptl_crystal_size_min 0.09
_platon_squeeze_details
;
;
_refine_diff_density_max 1.313
_refine_diff_density_min -0.591
_refine_diff_density_rms 0.109
_refine_ls_extinction_method none
_refine_ls_goodness_of_fit_ref 1.176
_refine_ls_hydrogen_treatment constr
_refine_ls_matrix_type full
_refine_ls_number_parameters 653
_refine_ls_number_reflns 12225
_refine_ls_number_restraints 0
_refine_ls_restrained_S_all 1.176
_refine_ls_R_factor_all 0.179
_refine_ls_R_factor_gt 0.129
_refine_ls_shift/su_max 0
_refine_ls_shift/su_mean 0
_refine_ls_structure_factor_coef Fsqd
_refine_ls_weighting_details
;
 w=1/[\s^2^(Fo^2^)+(0.2000P)^2^]
 where P=(Fo^2^+2Fc^2^)/3
;
_refine_ls_weighting_scheme calc
_refine_ls_wR_factor_gt 0.3601
_refine_ls_wR_factor_ref 0.398
_reflns_Friedel_coverage 0
_reflns_number_gt 5772
_reflns_number_total 12225
_reflns_threshold_expression 'I > 2\s(I)'
_cod_data_source_file c6dt00814c2.cif
_cod_data_source_block amd-161bb3
_cod_depositor_comments 'Adding full bibliography for 7038776--7038778.cif.'
_cod_database_code 7038778
_shelx_estimated_absorpt_t_min 0.902
_shelx_estimated_absorpt_t_max 0.966

loop_
_symmetry_equiv_pos_as_xyz
'x, y, z'
'-x, -y, -z'

loop_
_atom_site_label
_atom_site_type_symbol
_atom_site_fract_x
_atom_site_fract_y
_atom_site_fract_z
_atom_site_U_iso_or_equiv
_atom_site_adp_type
_atom_site_occupancy
_atom_site_site_symmetry_order
_atom_site_calc_flag
_atom_site_refinement_flags_posn
_atom_site_refinement_flags_adp
C1 C 0.1307(6) 0.3015(7) 0.0495(5) 0.076(2) Uani 1 1 d . .
C2 C 0.1924(6) 0.3047(7) -0.0400(5) 0.080(2) Uani 1 1 d . .
C3 C 0.3182(6) 0.2733(7) -0.0645(5) 0.076(2) Uani 1 1 d . .
H3A H 0.3535 0.1941 -0.0346 0.091 Uiso 1 1 calc R U
H3B H 0.3485 0.2858 -0.132 0.091 Uiso 1 1 calc R U
C4 C 0.2821(6) 0.4585(6) -0.0659(5) 0.0711(18) Uani 1 1 d . .
H4A H 0.2026 0.4731 -0.0382 0.085 Uiso 1 1 calc R U
H4B H 0.2951 0.4785 -0.1335 0.085 Uiso 1 1 calc R U
C5 C 0.3123(7) 0.5323(6) -0.0435(4) 0.0723(19) Uani 1 1 d . .
C6 C 0.3111(7) 0.5130(6) 0.0497(4) 0.076(2) Uani 1 1 d . .
C7 C 0.3139(4) 0.5918(5) 0.0725(4) 0.0493(13) Uani 1 1 d . .
C8 C 0.3019(4) 0.5812(5) 0.1702(4) 0.0497(13) Uani 1 1 d . .
C9 C 0.2189(5) 0.6637(5) 0.2121(5) 0.0585(15) Uani 1 1 d . .
H9 H 0.1713 0.727 0.1781 0.07 Uiso 1 1 calc R U
C10 C 0.2064(5) 0.6533(6) 0.3018(5) 0.0629(16) Uani 1 1 d . .
C11 C 0.1118(7) 0.7422(9) 0.3459(6) 0.088(2) Uani 1 1 d . .
C12 C 0.2761(6) 0.5669(7) 0.3505(5) 0.077(2) Uani 1 1 d . .
H12 H 0.2686 0.5621 0.4118 0.093 Uiso 1 1 calc R U
C13 C 0.3581(6) 0.4857(6) 0.3104(4) 0.0701(17) Uani 1 1 d . .
C14 C 0.4435(11) 0.3969(10) 0.3595(6) 0.114(3) Uani 1 1 d . .
C15 C 0.3714(5) 0.4925(5) 0.2193(4) 0.0598(15) Uani 1 1 d . .
H15 H 0.4281 0.4359 0.1923 0.072 Uiso 1 1 calc R U
C16 C 0.3246(5) 0.6870(5) 0.0021(4) 0.0574(14) Uani 1 1 d . .
H16 H 0.325 0.7428 0.0184 0.069 Uiso 1 1 calc R U
C17 C 0.3342(5) 0.7039(5) -0.0863(4) 0.0574(14) Uani 1 1 d . .
C18 C 0.3327(5) 0.6247(5) -0.1104(4) 0.0643(16) Uani 1 1 d . .
H18 H 0.3456 0.6325 -0.1736 0.077 Uiso 1 1 calc R U
C19 C 0.3549(8) 0.8036(6) -0.1608(5) 0.089(2) Uani 1 1 d . .
H19A H 0.3779 0.7918 -0.2214 0.134 Uiso 1 1 calc R U
H19B H 0.4129 0.8143 -0.1527 0.134 Uiso 1 1 calc R U
H19C H 0.2873 0.869 -0.1566 0.134 Uiso 1 1 calc R U
C20 C 0.4658(6) 0.3170(7) -0.0662(5) 0.080(2) Uani 1 1 d . .
H20A H 0.4827 0.3562 -0.04 0.096 Uiso 1 1 calc R U
H20B H 0.4854 0.3468 -0.1341 0.096 Uiso 1 1 calc R U
C21 C 0.5367(6) 0.1956(6) -0.0408(5) 0.0752(19) Uani 1 1 d . .
C22 C 0.5173(6) 0.1319(6) 0.0495(4) 0.0690(17) Uani 1 1 d . .
C23 C 0.5970(5) 0.0249(5) 0.0736(4) 0.0556(14) Uani 1 1 d . .
C24 C 0.5865(5) -0.0426(5) 0.1704(5) 0.0625(16) Uani 1 1 d . .
C25 C 0.6721(5) -0.0875(5) 0.2102(5) 0.0625(16) Uani 1 1 d . .
H25 H 0.7374 -0.073 0.1748 0.075 Uiso 1 1 calc R U
C26 C 0.6660(6) -0.1531(6) 0.3002(5) 0.0717(18) Uani 1 1 d . .
C27 C 0.7597(10) -0.1952(9) 0.3443(7) 0.102(3) Uani 1 1 d . .
C28 C 0.5776(7) -0.1831(7) 0.3498(6) 0.087(2) Uani 1 1 d . .
H28 H 0.5755 -0.2322 0.4101 0.104 Uiso 1 1 calc R U
C29 C 0.4897(7) -0.1407(8) 0.3110(5) 0.088(2) Uani 1 1 d . .
C30 C 0.3960(9) -0.1760(12) 0.3656(8) 0.128(4) Uani 1 1 d . .
C31 C 0.4935(6) -0.0683(6) 0.2216(5) 0.0748(19) Uani 1 1 d . .
H31 H 0.4326 -0.037 0.1963 0.09 Uiso 1 1 calc R U
C32 C 0.6866(5) -0.0115(6) 0.0049(5) 0.0639(16) Uani 1 1 d . .
H32 H 0.7433 -0.0803 0.0215 0.077 Uiso 1 1 calc R U
C33 C 0.6980(5) 0.0459(6) -0.0854(5) 0.0692(18) Uani 1 1 d . .
C34 C 0.6235(6) 0.1476(6) -0.1081(5) 0.0760(19) Uani 1 1 d . .
H34 H 0.6298 0.1881 -0.1712 0.091 Uiso 1 1 calc R U
C35 C 0.7982(7) -0.0035(8) -0.1599(6) 0.101(3) Uani 1 1 d . .
H35A H 0.7832 -0.0521 -0.1765 0.152 Uiso 1 1 calc R U
H35B H 0.8634 -0.0457 -0.1356 0.152 Uiso 1 1 calc R U
H35C H 0.8113 0.0563 -0.2146 0.152 Uiso 1 1 calc R U
C36 C 0.1420(6) 0.3320(6) -0.1065(6) 0.0762(19) Uani 1 1 d . .
H36 H 0.1811 0.3469 -0.1695 0.091 Uiso 1 1 calc R U
C37 C 0.0362(6) 0.3379(6) -0.0834(6) 0.0754(19) Uani 1 1 d . .
C38 C -0.0201(6) 0.3251(6) 0.0062(6) 0.077(2) Uani 1 1 d . .
H38 H -0.0927 0.3274 0.0226 0.092 Uiso 1 1 calc R U
C39 C 0.0218(5) 0.3088(5) 0.0756(5) 0.0684(19) Uani 1 1 d . .
C40 C -0.0439(5) 0.2930(5) 0.1727(5) 0.0666(18) Uani 1 1 d . .
C41 C -0.0854(6) 0.3679(6) 0.2202(5) 0.0682(17) Uani 1 1 d . .
H41 H -0.0666 0.4314 0.1924 0.082 Uiso 1 1 calc R U
C42 C -0.1564(6) 0.3536(6) 0.3105(5) 0.0751(19) Uani 1 1 d . .
C43 C -0.2040(13) 0.4405(12) 0.3553(7) 0.130(4) Uani 1 1 d . .
C44 C -0.1787(7) 0.2587(7) 0.3524(6) 0.096(3) Uani 1 1 d . .
H44 H -0.217 0.2425 0.4156 0.116 Uiso 1 1 calc R U
C45 C -0.1443(7) 0.1858(6) 0.3007(6) 0.086(2) Uani 1 1 d . .
C46 C -0.1734(10) 0.0852(10) 0.3462(7) 0.110(3) Uani 1 1 d . .
C47 C -0.0791(6) 0.2036(6) 0.2121(6) 0.082(2) Uani 1 1 d . .
H47 H -0.0576 0.1551 0.177 0.098 Uiso 1 1 calc R U
C48 C -0.0132(9) 0.3638(11) -0.1603(8) 0.126(4) Uani 1 1 d . .
H48A H -0.0883 0.3646 -0.1336 0.19 Uiso 1 1 calc R U
H48B H 0.0315 0.3074 -0.1935 0.19 Uiso 1 1 calc R U
H48C H -0.0147 0.4361 -0.203 0.19 Uiso 1 1 calc R U
F1 F 0.0360(6) 0.7016(7) 0.4059(6) 0.185(4) Uani 1 1 d . .
F2 F 0.0609(5) 0.8269(6) 0.2896(5) 0.131(2) Uani 1 1 d . .
F3 F 0.1412(5) 0.7757(6) 0.3879(6) 0.158(3) Uani 1 1 d . .
F4 F 0.4708(9) 0.3024(7) 0.3479(6) 0.200(4) Uani 1 1 d . .
F5 F 0.5406(7) 0.4065(10) 0.3323(6) 0.194(4) Uani 1 1 d . .
F6 F 0.4156(7) 0.3921(6) 0.4477(4) 0.173(3) Uani 1 1 d . .
F7 F 0.7953(6) -0.3032(5) 0.3789(5) 0.150(3) Uani 1 1 d . .
F8 F 0.7332(7) -0.1467(7) 0.4032(6) 0.158(3) Uani 1 1 d . .
F9 F 0.8475(5) -0.1761(7) 0.2836(5) 0.152(3) Uani 1 1 d . .
F10 F 0.2997(6) -0.0901(9) 0.3532(6) 0.210(5) Uani 1 1 d . .
F11 F 0.3985(10) -0.2542(12) 0.3418(8) 0.247(6) Uani 1 1 d . .
F12 F 0.3822(6) -0.2104(9) 0.4521(5) 0.194(4) Uani 1 1 d . .
F13 F -0.2740(8) 0.5354(7) 0.3128(6) 0.181(4) Uani 1 1 d . .
F14 F -0.1277(9) 0.4708(10) 0.3528(9) 0.233(5) Uani 1 1 d . .
F15 F -0.2684(10) 0.4166(7) 0.4399(4) 0.213(5) Uani 1 1 d . .
F16 F -0.1501(7) 0.0304(6) 0.2877(6) 0.158(3) Uani 1 1 d . .
F17 F -0.2831(6) 0.1147(6) 0.3780(6) 0.160(3) Uani 1 1 d . .
F18 F -0.1209(9) 0.0138(6) 0.4101(6) 0.183(3) Uani 1 1 d . .
Fe1 Fe 0.30048(6) 0.29161(6) 0.11652(5) 0.0489(3) Uani 1 1 d . .
N1 N 0.3434(3) 0.3411(3) -0.0330(3) 0.0416(9) Uani 1 1 d . .
O1 O 0.1761(5) 0.2769(6) 0.1200(4) 0.107(2) Uani 1 1 d . .
O2 O 0.2908(5) 0.4254(4) 0.1154(3) 0.0864(16) Uani 1 1 d . .
O1W O 0.2613(5) 0.2475(5) 0.2505(3) 0.1026(19) Uani 1 1 d . .
H1WA H 0.1927 0.2779 0.2894 0.154 Uiso 1 1 d R U
H1WB H 0.3074 0.1916 0.2886 0.154 Uiso 1 1 d R U
O3 O 0.4335(5) 0.1704(4) 0.1146(3) 0.0912(16) Uani 1 1 d . .

loop_
_atom_site_aniso_label
_atom_site_aniso_U_11
_atom_site_aniso_U_22
_atom_site_aniso_U_33
_atom_site_aniso_U_23
_atom_site_aniso_U_13
_atom_site_aniso_U_12
C1 0.076(4) 0.101(6) 0.072(4) -0.019(4) -0.014(4) -0.056(4)
C2 0.071(4) 0.113(6) 0.073(4) -0.034(4) 0.003(4) -0.060(5)
C3 0.094(5) 0.090(5) 0.059(4) -0.019(3) -0.005(4) -0.058(4)
C4 0.085(4) 0.077(5) 0.059(4) -0.024(3) -0.009(3) -0.039(4)
C5 0.106(5) 0.071(4) 0.044(3) -0.016(3) -0.004(3) -0.050(4)
C6 0.131(6) 0.071(4) 0.046(3) 0.003(3) -0.023(4) -0.068(5)
C7 0.041(3) 0.061(3) 0.052(3) -0.023(3) -0.002(2) -0.025(3)
C8 0.048(3) 0.061(3) 0.053(3) -0.023(3) -0.008(3) -0.027(3)
C9 0.051(3) 0.065(4) 0.080(4) -0.033(3) -0.017(3) -0.027(3)
C10 0.060(4) 0.074(4) 0.069(4) -0.032(3) -0.010(3) -0.030(4)
C11 0.077(5) 0.101(7) 0.084(5) -0.047(5) 0.011(5) -0.038(5)
C12 0.069(4) 0.120(6) 0.062(4) -0.049(4) 0.001(4) -0.045(5)
C13 0.073(4) 0.072(4) 0.061(4) -0.026(3) -0.016(3) -0.018(4)
C14 0.126(9) 0.120(9) 0.068(5) -0.036(5) -0.014(6) -0.024(7)
C15 0.057(3) 0.066(4) 0.057(3) -0.028(3) -0.011(3) -0.017(3)
C16 0.062(3) 0.047(3) 0.067(4) -0.014(3) -0.014(3) -0.026(3)
C17 0.059(3) 0.047(3) 0.063(4) -0.012(3) -0.011(3) -0.025(3)
C18 0.078(4) 0.061(4) 0.051(3) -0.013(3) 0.001(3) -0.040(3)
C19 0.135(7) 0.059(4) 0.079(5) -0.011(4) -0.027(5) -0.047(5)
C20 0.087(5) 0.105(6) 0.064(4) -0.021(4) -0.017(4) -0.052(5)
C21 0.078(4) 0.073(5) 0.069(4) -0.003(3) -0.015(4) -0.040(4)
C22 0.073(4) 0.066(4) 0.055(3) -0.013(3) -0.016(3) -0.020(4)
C23 0.061(3) 0.040(3) 0.068(4) -0.010(3) -0.015(3) -0.025(3)
C24 0.069(4) 0.052(3) 0.074(4) -0.009(3) -0.022(3) -0.032(3)
C25 0.066(4) 0.053(4) 0.071(4) -0.017(3) -0.012(3) -0.029(3)
C26 0.062(4) 0.073(4) 0.084(5) -0.025(4) -0.026(4) -0.019(4)
C27 0.132(8) 0.096(7) 0.088(6) -0.010(5) -0.050(6) -0.044(6)
C28 0.095(6) 0.086(5) 0.076(5) -0.011(4) -0.035(4) -0.030(5)
C29 0.077(5) 0.112(6) 0.064(4) 0.002(4) -0.025(4) -0.044(5)
C30 0.096(7) 0.150(10) 0.095(7) 0.032(7) -0.029(6) -0.066(8)
C31 0.063(4) 0.074(5) 0.067(4) -0.005(3) -0.017(3) -0.021(4)
C32 0.052(3) 0.061(4) 0.076(4) -0.017(3) -0.014(3) -0.023(3)
C33 0.053(3) 0.068(4) 0.083(5) -0.025(4) -0.006(3) -0.026(3)
C34 0.068(4) 0.059(4) 0.072(4) -0.011(3) -0.004(4) -0.020(4)
C35 0.071(5) 0.102(7) 0.098(6) -0.039(5) 0.002(4) -0.017(5)
C36 0.088(5) 0.078(5) 0.087(5) -0.014(4) -0.033(4) -0.048(4)
C37 0.054(4) 0.080(5) 0.091(5) -0.031(4) -0.015(4) -0.020(4)
C38 0.053(4) 0.068(4) 0.119(6) -0.030(4) -0.030(4) -0.019(3)
C39 0.050(3) 0.039(3) 0.107(5) -0.028(3) -0.004(4) -0.016(3)
C40 0.046(3) 0.054(4) 0.085(4) -0.020(3) 0.005(3) -0.024(3)
C41 0.074(4) 0.065(4) 0.073(4) -0.019(3) -0.015(4) -0.034(4)
C42 0.075(4) 0.074(5) 0.078(4) -0.026(4) -0.005(4) -0.038(4)
C43 0.168(11) 0.142(11) 0.083(7) -0.006(7) -0.024(7) -0.087(10)
C44 0.082(5) 0.080(5) 0.087(5) -0.015(4) 0.009(4) -0.031(4)
C45 0.077(5) 0.065(4) 0.090(5) -0.016(4) -0.003(4) -0.026(4)
C46 0.120(8) 0.121(8) 0.072(5) -0.010(6) 0.001(6) -0.068(7)
C47 0.070(4) 0.077(5) 0.092(5) -0.021(4) -0.010(4) -0.034(4)
C48 0.108(7) 0.175(11) 0.128(8) -0.044(8) -0.039(6) -0.068(8)
F1 0.122(5) 0.198(8) 0.193(7) -0.115(6) 0.076(5) -0.070(5)
F2 0.105(4) 0.120(5) 0.148(5) -0.078(4) -0.016(4) -0.007(4)
F3 0.129(5) 0.175(6) 0.223(7) -0.154(6) -0.053(5) -0.006(4)
F4 0.273(11) 0.113(6) 0.184(8) -0.021(5) -0.147(8) 0.006(6)
F5 0.129(6) 0.269(11) 0.168(7) -0.063(7) -0.081(6) -0.025(6)
F6 0.208(7) 0.152(6) 0.079(4) -0.013(3) -0.050(4) -0.012(5)
F7 0.164(6) 0.098(4) 0.199(7) 0.007(4) -0.113(5) -0.045(4)
F8 0.173(6) 0.177(7) 0.173(6) -0.075(5) -0.085(5) -0.047(5)
F9 0.094(4) 0.211(7) 0.158(6) -0.034(5) -0.046(4) -0.065(5)
F10 0.086(4) 0.237(9) 0.193(8) 0.040(7) -0.015(5) -0.075(5)
F11 0.277(13) 0.314(15) 0.218(11) 0.024(9) -0.057(9) -0.249(13)
F12 0.146(6) 0.293(11) 0.108(5) 0.027(6) -0.028(4) -0.128(7)
F13 0.199(8) 0.117(6) 0.150(6) -0.056(5) 0.024(6) -0.039(6)
F14 0.221(10) 0.272(12) 0.298(13) -0.197(11) 0.006(9) -0.121(10)
F15 0.350(13) 0.162(7) 0.083(4) -0.056(4) 0.026(6) -0.109(8)
F16 0.187(7) 0.122(5) 0.157(6) -0.027(5) 0.000(5) -0.098(5)
F17 0.135(5) 0.146(5) 0.186(7) -0.055(5) 0.027(5) -0.091(5)
F18 0.260(10) 0.124(6) 0.147(6) 0.028(5) -0.063(7) -0.103(6)
Fe1 0.0531(5) 0.0501(5) 0.0448(5) -0.0104(3) -0.0062(4) -0.0278(4)
N1 0.041(2) 0.047(2) 0.039(2) -0.0129(18) -0.0043(18) -0.022(2)
O1 0.082(3) 0.179(6) 0.068(3) -0.033(3) 0.002(3) -0.075(4)
O2 0.149(5) 0.078(3) 0.057(2) -0.004(2) -0.023(3) -0.077(4)
O1W 0.124(5) 0.122(5) 0.0243(19) -0.007(2) 0.009(2) -0.051(4)
O3 0.095(4) 0.065(3) 0.062(3) -0.008(2) -0.008(3) -0.007(3)

loop_
_atom_type_symbol
_atom_type_description
_atom_type_scat_dispersion_real
_atom_type_scat_dispersion_imag
_atom_type_scat_source
C C 0.0033 0.0016 'International Tables Vol C Tables 4.2.6.8 and 6.1.1.4'
H H 0 0 'International Tables Vol C Tables 4.2.6.8 and 6.1.1.4'
F F 0.0171 0.0103 'International Tables Vol C Tables 4.2.6.8 and 6.1.1.4'
Fe Fe 0.3463 0.8444 'International Tables Vol C Tables 4.2.6.8 and 6.1.1.4'
N N 0.0061 0.0033 'International Tables Vol C Tables 4.2.6.8 and 6.1.1.4'
O O 0.0106 0.006 'International Tables Vol C Tables 4.2.6.8 and 6.1.1.4'

loop_
_exptl_crystal_face_index_h
_exptl_crystal_face_index_k
_exptl_crystal_face_index_l
_exptl_crystal_face_perp_dist
15 -1 13 0.0908
-14 -16 0 0.1201
-15 1 -13 0.0908
14 16 0 0.1201
0 13 17 0.0478
0 -13 -17 0.0478

loop_
_geom_angle_atom_site_label_1
_geom_angle_atom_site_label_2
_geom_angle_atom_site_label_3
_geom_angle
C2 C1 O1 122.4(6)
C2 C1 C39 120.3(7)
O1 C1 C39 116.8(6)
C36 C2 C1 119.4(7)
C36 C2 C3 120.4(6)
C1 C2 C3 120.2(7)
N1 C3 C2 110.4(6)
N1 C3 H3A 109.6
C2 C3 H3A 109.6
N1 C3 H3B 109.6
C2 C3 H3B 109.6
H3A C3 H3B 108.1
N1 C4 C5 114.0(6)
N1 C4 H4A 108.8
C5 C4 H4A 108.8
N1 C4 H4B 108.8
C5 C4 H4B 108.8
H4A C4 H4B 107.6
C18 C5 C6 118.4(6)
C18 C5 C4 121.4(6)
C6 C5 C4 120.0(5)
O2 C6 C7 120.5(6)
O2 C6 C5 119.5(6)
C7 C6 C5 119.2(5)
C6 C7 C16 118.1(5)
C6 C7 C8 121.7(5)
C16 C7 C8 120.2(5)
C15 C8 C9 118.9(5)
C15 C8 C7 120.8(5)
C9 C8 C7 120.2(6)
C10 C9 C8 120.4(6)
C10 C9 H9 119.8
C8 C9 H9 119.8
C12 C10 C9 121.1(6)
C12 C10 C11 120.3(7)
C9 C10 C11 118.5(7)
F3 C11 F2 107.4(9)
F3 C11 F1 108.1(8)
F2 C11 F1 104.6(9)
F3 C11 C10 113.0(8)
F2 C11 C10 114.4(7)
F1 C11 C10 108.8(7)
C10 C12 C13 119.2(6)
C10 C12 H12 120.4
C13 C12 H12 120.4
C12 C13 C15 121.0(7)
C12 C13 C14 119.4(7)
C15 C13 C14 119.0(6)
F4 C14 F6 112.3(10)
F4 C14 F5 102.2(11)
F6 C14 F5 100.0(11)
F4 C14 C13 111.4(10)
F6 C14 C13 113.0(9)
F5 C14 C13 117.2(10)
C8 C15 C13 119.3(6)
C8 C15 H15 120.4
C13 C15 H15 120.4
C17 C16 C7 124.2(5)
C17 C16 H16 117.9
C7 C16 H16 117.9
C16 C17 C18 118.4(5)
C16 C17 C19 122.2(6)
C18 C17 C19 119.3(6)
C17 C18 C5 121.0(6)
C17 C18 H18 119.5
C5 C18 H18 119.5
C17 C19 H19A 109.5
C17 C19 H19B 109.5
H19A C19 H19B 109.5
C17 C19 H19C 109.5
H19A C19 H19C 109.5
H19B C19 H19C 109.5
N1 C20 C21 114.2(6)
N1 C20 H20A 108.7
C21 C20 H20A 108.7
N1 C20 H20B 108.7
C21 C20 H20B 108.7
H20A C20 H20B 107.6
C22 C21 C34 119.6(7)
C22 C21 C20 120.0(7)
C34 C21 C20 120.4(6)
O3 C22 C21 122.4(7)
O3 C22 C23 119.2(6)
C21 C22 C23 118.1(6)
C32 C23 C22 118.0(6)
C32 C23 C24 121.2(6)
C22 C23 C24 120.7(6)
C25 C24 C31 118.4(6)
C25 C24 C23 120.4(5)
C31 C24 C23 121.1(6)
C24 C25 C26 122.0(6)
C24 C25 H25 119
C26 C25 H25 119
C28 C26 C25 120.2(7)
C28 C26 C27 119.2(7)
C25 C26 C27 120.6(7)
F8 C27 F7 111.9(9)
F8 C27 F9 104.9(9)
F7 C27 F9 104.1(10)
F8 C27 C26 111.6(9)
F7 C27 C26 111.7(8)
F9 C27 C26 112.2(7)
C26 C28 C29 119.3(7)
C26 C28 H28 120.4
C29 C28 H28 120.4
C28 C29 C31 120.0(7)
C28 C29 C30 118.0(7)
C31 C29 C30 121.9(8)
F12 C30 F11 105.8(11)
F12 C30 F10 104.3(11)
F11 C30 F10 105.8(12)
F12 C30 C29 116.7(11)
F11 C30 C29 113.1(12)
F10 C30 C29 110.3(9)
C24 C31 C29 119.9(7)
C24 C31 H31 120.1
C29 C31 H31 120.1
C33 C32 C23 123.3(6)
C33 C32 H32 118.3
C23 C32 H32 118.3
C34 C33 C32 118.5(6)
C34 C33 C35 121.0(7)
C32 C33 C35 120.5(7)
C33 C34 C21 121.4(7)
C33 C34 H34 119.3
C21 C34 H34 119.3
C33 C35 H35A 109.5
C33 C35 H35B 109.5
H35A C35 H35B 109.5
C33 C35 H35C 109.5
H35A C35 H35C 109.5
H35B C35 H35C 109.5
C37 C36 C2 121.2(7)
C37 C36 H36 119.4
C2 C36 H36 119.4
C38 C37 C36 117.8(7)
C38 C37 C48 123.5(7)
C36 C37 C48 118.6(7)
C37 C38 C39 123.9(6)
C37 C38 H38 118.1
C39 C38 H38 118.1
C38 C39 C1 116.5(7)
C38 C39 C40 120.9(6)
C1 C39 C40 122.5(7)
C41 C40 C47 118.4(6)
C41 C40 C39 123.8(5)
C47 C40 C39 117.1(6)
C40 C41 C42 121.7(6)
C40 C41 H41 119.1
C42 C41 H41 119.1
C44 C42 C41 118.9(7)
C44 C42 C43 122.1(8)
C41 C42 C43 119.0(7)
F15 C43 F14 113.0(12)
F15 C43 F13 101.9(12)
F14 C43 F13 103.2(12)
F15 C43 C42 112.9(10)
F14 C43 C42 111.8(12)
F13 C43 C42 113.3(10)
C42 C44 C45 119.4(7)
C42 C44 H44 120.3
C45 C44 H44 120.3
C47 C45 C44 120.1(7)
C47 C45 C46 121.1(8)
C44 C45 C46 118.7(8)
F18 C46 F16 106.2(11)
F18 C46 F17 112.9(9)
F16 C46 F17 101.9(10)
F18 C46 C45 112.1(10)
F16 C46 C45 113.4(7)
F17 C46 C45 109.9(9)
C45 C47 C40 120.8(7)
C45 C47 H47 119.6
C40 C47 H47 119.6
C37 C48 H48A 109.5
C37 C48 H48B 109.5
H48A C48 H48B 109.5
C37 C48 H48C 109.5
H48A C48 H48C 109.5
H48B C48 H48C 109.5
O2 Fe1 O1 119.8(3)
O2 Fe1 O3 120.9(3)
O1 Fe1 O3 119.3(3)
O2 Fe1 O1W 90.0(2)
O1 Fe1 O1W 89.3(3)
O3 Fe1 O1W 90.5(2)
O2 Fe1 N1 90.03(18)
O1 Fe1 N1 90.5(2)
O3 Fe1 N1 89.68(19)
O1W Fe1 N1 179.7(2)
C4 N1 C3 111.6(5)
C4 N1 C20 110.4(5)
C3 N1 C20 109.2(5)
C4 N1 Fe1 109.3(3)
C3 N1 Fe1 108.6(3)
C20 N1 Fe1 107.6(4)
C1 O1 Fe1 131.0(4)
C6 O2 Fe1 135.1(4)
Fe1 O1W H1WA 126.5
Fe1 O1W H1WB 126.4
H1WA O1W H1WB 107.1
C22 O3 Fe1 134.9(4)

loop_
_geom_bond_atom_site_label_1
_geom_bond_atom_site_label_2
_geom_bond_distance
C1 C2 1.376(10)
C1 O1 1.397(9)
C1 C39 1.402(9)
C2 C36 1.375(10)
C2 C3 1.550(10)
C3 N1 1.503(8)
C3 H3A 0.99
C3 H3B 0.99
C4 N1 1.457(9)
C4 C5 1.529(9)
C4 H4A 0.99
C4 H4B 0.99
C5 C18 1.400(8)
C5 C6 1.442(9)
C6 O2 1.344(7)
C6 C7 1.354(8)
C7 C16 1.407(8)
C7 C8 1.501(8)
C8 C15 1.362(8)
C8 C9 1.406(8)
C9 C10 1.369(9)
C9 H9 0.95
C10 C12 1.350(11)
C10 C11 1.526(11)
C11 F3 1.263(10)
C11 F2 1.278(11)
C11 F1 1.325(10)
C12 C13 1.375(10)
C12 H12 0.95
C13 C15 1.405(9)
C13 C14 1.494(14)
C14 F4 1.298(13)
C14 F6 1.327(10)
C14 F5 1.335(14)
C15 H15 0.95
C16 C17 1.335(9)
C16 H16 0.95
C17 C18 1.364(8)
C17 C19 1.517(9)
C18 H18 0.95
C19 H19A 0.98
C19 H19B 0.98
C19 H19C 0.98
C20 N1 1.515(8)
C20 C21 1.517(11)
C20 H20A 0.99
C20 H20B 0.99
C21 C22 1.384(9)
C21 C34 1.401(10)
C22 O3 1.313(8)
C22 C23 1.419(9)
C23 C32 1.374(9)
C23 C24 1.475(9)
C24 C25 1.376(9)
C24 C31 1.387(9)
C25 C26 1.383(10)
C25 H25 0.95
C26 C28 1.361(10)
C26 C27 1.531(12)
C27 F8 1.261(11)
C27 F7 1.318(11)
C27 F9 1.321(12)
C28 C29 1.400(11)
C28 H28 0.95
C29 C31 1.407(10)
C29 C30 1.471(12)
C30 F12 1.266(13)
C30 F11 1.318(18)
C30 F10 1.365(14)
C31 H31 0.95
C32 C33 1.356(10)
C32 H32 0.95
C33 C34 1.341(10)
C33 C35 1.553(10)
C34 H34 0.95
C35 H35A 0.98
C35 H35B 0.98
C35 H35C 0.98
C36 C37 1.373(10)
C36 H36 0.95
C37 C38 1.352(11)
C37 C48 1.527(12)
C38 C39 1.388(11)
C38 H38 0.95
C39 C40 1.481(10)
C40 C41 1.357(9)
C40 C47 1.409(9)
C41 C42 1.423(10)
C41 H41 0.95
C42 C44 1.376(11)
C42 C43 1.457(16)
C43 F15 1.335(13)
C43 F14 1.336(15)
C43 F13 1.351(15)
C44 C45 1.409(12)
C44 H44 0.95
C45 C47 1.376(11)
C45 C46 1.499(13)
C46 F18 1.318(13)
C46 F16 1.337(13)
C46 F17 1.345(12)
C47 H47 0.95
C48 H48A 0.98
C48 H48B 0.98
C48 H48C 0.98
Fe1 O2 1.853(4)
Fe1 O1 1.867(5)
Fe1 O3 1.871(5)
Fe1 O1W 1.946(4)
Fe1 N1 2.171(4)
O1W H1WA 0.9409
O1W H1WB 0.9409

loop_
_geom_torsion_atom_site_label_1
_geom_torsion_atom_site_label_2
_geom_torsion_atom_site_label_3
_geom_torsion_atom_site_label_4
_geom_torsion
O1 C1 C2 C36 -178.5(7)
C39 C1 C2 C36 9.9(12)
O1 C1 C2 C3 4.0(12)
C39 C1 C2 C3 -167.6(7)
C36 C2 C3 N1 127.8(7)
C1 C2 C3 N1 -54.7(9)
N1 C4 C5 C18 132.9(7)
N1 C4 C5 C6 -52.4(9)
C18 C5 C6 O2 179.4(7)
C4 C5 C6 O2 4.5(12)
C18 C5 C6 C7 9.4(12)
C4 C5 C6 C7 -165.4(7)
O2 C6 C7 C16 -173.7(6)
C5 C6 C7 C16 -3.8(10)
O2 C6 C7 C8 4.1(11)
C5 C6 C7 C8 174.0(6)
C6 C7 C8 C15 56.7(8)
C16 C7 C8 C15 -125.4(6)
C6 C7 C8 C9 -123.7(7)
C16 C7 C8 C9 54.1(7)
C15 C8 C9 C10 -1.8(8)
C7 C8 C9 C10 178.7(5)
C8 C9 C10 C12 3.2(9)
C8 C9 C10 C11 -177.1(5)
C12 C10 C11 F3 47.5(11)
C9 C10 C11 F3 -132.2(9)
C12 C10 C11 F2 170.9(7)
C9 C10 C11 F2 -8.9(10)
C12 C10 C11 F1 -72.6(10)
C9 C10 C11 F1 107.7(9)
C9 C10 C12 C13 -2.8(10)
C11 C10 C12 C13 177.5(6)
C10 C12 C13 C15 1.1(11)
C10 C12 C13 C14 172.8(8)
C12 C13 C14 F4 142.4(9)
C15 C13 C14 F4 -45.7(13)
C12 C13 C14 F6 15.0(15)
C15 C13 C14 F6 -173.2(9)
C12 C13 C14 F5 -100.5(10)
C15 C13 C14 F5 71.4(13)
C9 C8 C15 C13 0.1(8)
C7 C8 C15 C13 179.6(5)
C12 C13 C15 C8 0.2(10)
C14 C13 C15 C8 -171.5(8)
C6 C7 C16 C17 -1.2(10)
C8 C7 C16 C17 -179.1(6)
C7 C16 C17 C18 0.6(10)
C7 C16 C17 C19 -174.9(6)
C16 C17 C18 C5 5.3(10)
C19 C17 C18 C5 -179.1(7)
C6 C5 C18 C17 -10.2(11)
C4 C5 C18 C17 164.5(7)
N1 C20 C21 C22 -51.6(9)
N1 C20 C21 C34 129.6(7)
C34 C21 C22 O3 -176.0(7)
C20 C21 C22 O3 5.2(11)
C34 C21 C22 C23 10.3(10)
C20 C21 C22 C23 -168.4(6)
O3 C22 C23 C32 -177.0(6)
C21 C22 C23 C32 -3.1(9)
O3 C22 C23 C24 0.0(9)
C21 C22 C23 C24 173.9(6)
C32 C23 C24 C25 49.8(8)
C22 C23 C24 C25 -127.1(7)
C32 C23 C24 C31 -126.0(7)
C22 C23 C24 C31 57.1(9)
C31 C24 C25 C26 -2.8(10)
C23 C24 C25 C26 -178.6(6)
C24 C25 C26 C28 5.8(11)
C24 C25 C26 C27 -175.8(7)
C28 C26 C27 F8 -73.9(11)
C25 C26 C27 F8 107.7(10)
C28 C26 C27 F7 52.2(12)
C25 C26 C27 F7 -126.2(9)
C28 C26 C27 F9 168.7(8)
C25 C26 C27 F9 -9.7(12)
C25 C26 C28 C29 -4.4(12)
C27 C26 C28 C29 177.2(8)
C26 C28 C29 C31 0.2(14)
C26 C28 C29 C30 179.1(11)
C28 C29 C30 F12 23.2(19)
C31 C29 C30 F12 -158.0(11)
C28 C29 C30 F11 -99.8(13)
C31 C29 C30 F11 79.0(14)
C28 C29 C30 F10 141.9(11)
C31 C29 C30 F10 -39.2(17)
C25 C24 C31 C29 -1.5(11)
C23 C24 C31 C29 174.4(7)
C28 C29 C31 C24 2.8(13)
C30 C29 C31 C24 -176.1(11)
C22 C23 C32 C33 -5.4(9)
C24 C23 C32 C33 177.6(6)
C23 C32 C33 C34 6.3(10)
C23 C32 C33 C35 -176.4(7)
C32 C33 C34 C21 1.4(11)
C35 C33 C34 C21 -175.9(7)
C22 C21 C34 C33 -9.7(11)
C20 C21 C34 C33 169.0(7)
C1 C2 C36 C37 -11.0(12)
C3 C2 C36 C37 166.4(7)
C2 C36 C37 C38 5.4(12)
C2 C36 C37 C48 -177.5(9)
C36 C37 C38 C39 1.5(11)
C48 C37 C38 C39 -175.5(8)
C37 C38 C39 C1 -2.5(10)
C37 C38 C39 C40 -178.7(7)
C2 C1 C39 C38 -3.3(10)
O1 C1 C39 C38 -175.3(6)
C2 C1 C39 C40 172.8(7)
O1 C1 C39 C40 0.8(10)
C38 C39 C40 C41 -110.8(8)
C1 C39 C40 C41 73.2(10)
C38 C39 C40 C47 58.8(9)
C1 C39 C40 C47 -117.2(8)
C47 C40 C41 C42 4.7(11)
C39 C40 C41 C42 174.2(7)
C40 C41 C42 C44 3.4(12)
C40 C41 C42 C43 -175.9(9)
C44 C42 C43 F15 1.1(17)
C41 C42 C43 F15 -179.7(10)
C44 C42 C43 F14 129.8(11)
C41 C42 C43 F14 -50.9(15)
C44 C42 C43 F13 -114.1(11)
C41 C42 C43 F13 65.2(13)
C41 C42 C44 C45 -9.1(13)
C43 C42 C44 C45 170.2(10)
C42 C44 C45 C47 6.7(14)
C42 C44 C45 C46 -177.4(9)
C47 C45 C46 F18 107.3(11)
C44 C45 C46 F18 -68.5(13)
C47 C45 C46 F16 -13.0(15)
C44 C45 C46 F16 171.2(10)
C47 C45 C46 F17 -126.3(10)
C44 C45 C46 F17 57.9(13)
C44 C45 C47 C40 1.5(13)
C46 C45 C47 C40 -174.2(8)
C41 C40 C47 C45 -7.1(12)
C39 C40 C47 C45 -177.3(7)
C5 C4 N1 C3 -174.6(5)
C5 C4 N1 C20 -52.8(7)
C5 C4 N1 Fe1 65.3(6)
C2 C3 N1 C4 -52.0(7)
C2 C3 N1 C20 -174.4(6)
C2 C3 N1 Fe1 68.6(6)
C21 C20 N1 C4 -176.0(6)
C21 C20 N1 C3 -52.8(7)
C21 C20 N1 Fe1 64.9(6)
C2 C1 O1 Fe1 24.6(12)
C39 C1 O1 Fe1 -163.5(6)
O2 Fe1 O1 C1 84.8(8)
O3 Fe1 O1 C1 -95.4(8)
O1W Fe1 O1 C1 174.4(8)
N1 Fe1 O1 C1 -5.5(8)
C7 C6 O2 Fe1 -168.4(6)
C5 C6 O2 Fe1 21.7(12)
O1 Fe1 O2 C6 -95.6(8)
O3 Fe1 O2 C6 84.6(8)
O1W Fe1 O2 C6 175.2(8)
N1 Fe1 O2 C6 -5.1(8)
C21 C22 O3 Fe1 17.9(12)
C23 C22 O3 Fe1 -168.5(5)
O2 Fe1 O3 C22 -90.0(8)
O1 Fe1 O3 C22 90.2(7)
O1W Fe1 O3 C22 179.7(7)
N1 Fe1 O3 C22 -0.1(7)

loop_
_platon_squeeze_void_nr
_platon_squeeze_void_average_x
_platon_squeeze_void_average_y
_platon_squeeze_void_average_z
_platon_squeeze_void_volume
_platon_squeeze_void_count_electrons
_platon_squeeze_void_content
1 0.000 0.000 0.000 125 7 ' '
2 0.044 0.038 0.500 383 12 ' '
3 0.499 0.500 0.500 23 0 ' '
